data_7130636
loop_
_publ_author_name
'Gorgas, Nikolaus'
'White, Andrew J. P.'
'Crimmin, Mark Richard'

_publ_section_title
;
 Diverse Reactivity of an Iron--Aluminium Complex with Substituted
 Pyridines
;
_journal_name_full 'Chemical Communications'
_journal_paper_doi 10.1039/D2CC04498F
_journal_year 2022
_chemical_formula_moiety 'C37 H66 Al Fe N4 P3, 0.5(C4 H10 O)'
_chemical_formula_sum 'C39 H71 Al Fe N4 O0.5 P3'
_chemical_formula_weight 779.73
_space_group_crystal_system monoclinic
_space_group_IT_number 14
_space_group_name_Hall '-P 2ybc'
_space_group_name_H-M_alt 'P 1 21/c 1'
_atom_sites_solution_hydrogens mixed
_audit_creation_method SHELXL-2018/3
_audit_update_record
;
2022-08-09 deposited with the CCDC.	2022-08-31 downloaded from the CCDC.
;
_cell_angle_alpha 90
_cell_angle_beta 103.656(2)
_cell_angle_gamma 90
_cell_formula_units_Z 4
_cell_length_a 22.1904(4)
_cell_length_b 11.6107(2)
_cell_length_c 17.3595(3)
_cell_measurement_reflns_used 4663
_cell_measurement_temperature 173(2)
_cell_measurement_theta_max 73.2550
_cell_measurement_theta_min 4.3230
_cell_volume 4346.17(14)
_computing_cell_refinement 'CrysAlisPro, Rigaku OD'
_computing_data_collection 'CrysAlisPro, Rigaku OD'
_computing_data_reduction 'CrysAlisPro, Rigaku OD'
_computing_molecular_graphics 'Bruker SHELXTL'
_computing_publication_material 'CIFTAB-2014 (Sheldrick, 2017)'
_computing_structure_refinement 'SHELXL-2018/3 (Sheldrick, 2018)'
_computing_structure_solution 'SHELXS-2014 (Sheldrick, 2017)'
_diffrn_ambient_temperature 173(2)
_diffrn_detector_area_resol_mean 10.4115
_diffrn_measured_fraction_theta_full 0.981
_diffrn_measured_fraction_theta_max 0.943
_diffrn_measurement_device_type 'Agilent Xcalibur PX Ultra A'
_diffrn_measurement_method 'omega scans'
_diffrn_radiation_type CuK\a
_diffrn_radiation_wavelength 1.54184
_diffrn_reflns_av_R_equivalents 0.0919
_diffrn_reflns_av_unetI/netI 0.0980
_diffrn_reflns_Laue_measured_fraction_full 0.981
_diffrn_reflns_Laue_measured_fraction_max 0.943
_diffrn_reflns_limit_h_max 23
_diffrn_reflns_limit_h_min -27
_diffrn_reflns_limit_k_max 13
_diffrn_reflns_limit_k_min -14
_diffrn_reflns_limit_l_max 21
_diffrn_reflns_limit_l_min -14
_diffrn_reflns_number 16408
_diffrn_reflns_point_group_measured_fraction_full 0.981
_diffrn_reflns_point_group_measured_fraction_max 0.943
_diffrn_reflns_theta_full 67.684
_diffrn_reflns_theta_max 73.654
_diffrn_reflns_theta_min 4.100
_diffrn_source 'Enhance Ultra (Cu) X-ray Source'
_exptl_absorpt_coefficient_mu 4.257
_exptl_absorpt_correction_T_max 0.750
_exptl_absorpt_correction_T_min 0.410
_exptl_absorpt_correction_type analytical
_exptl_absorpt_process_details
; 
CrysAlisPro 1.171.42.49 (Rigaku Oxford Diffraction, 2022) 
Analytical numeric absorption correction using a multifaceted crystal 
model based on expressions derived by R.C. Clark & J.S. Reid. 
(Clark, R. C. & Reid, J. S. (1995). Acta Cryst. A51, 887-897) 
Empirical absorption correction using spherical harmonics, 
implemented in SCALE3 ABSPACK scaling algorithm. 
;
_exptl_crystal_colour Colourless
_exptl_crystal_density_diffrn 1.192
_exptl_crystal_description plates
_exptl_crystal_F_000 1684
_exptl_crystal_size_max 0.337
_exptl_crystal_size_mid 0.228
_exptl_crystal_size_min 0.074
_refine_diff_density_max 0.723
_refine_diff_density_min -0.465
_refine_diff_density_rms 0.082
_refine_ls_extinction_method none
_refine_ls_goodness_of_fit_ref 0.941
_refine_ls_hydrogen_treatment mixed
_refine_ls_matrix_type full
_refine_ls_number_parameters 487
_refine_ls_number_reflns 16408
_refine_ls_number_restraints 23
_refine_ls_restrained_S_all 0.942
_refine_ls_R_factor_all 0.0986
_refine_ls_R_factor_gt 0.0623
_refine_ls_shift/su_max 0.002
_refine_ls_shift/su_mean 0.000
_refine_ls_structure_factor_coef Fsqd
_refine_ls_weighting_details 'w=1/[\s^2^(Fo^2^)+(0.0964P)^2^] where P=(Fo^2^+2Fc^2^)/3'
_refine_ls_weighting_scheme calc
_refine_ls_wR_factor_gt 0.1606
_refine_ls_wR_factor_ref 0.1749
_reflns_Friedel_coverage 0.000
_reflns_number_gt 9959
_reflns_number_total 16408
_reflns_threshold_expression 'I > 2\s(I)'
_cod_data_source_file d2cc04498f6.cif
_cod_data_source_block S1
_cod_original_cell_volume 4346.20(15)
_cod_original_sg_symbol_H-M 'P 21/c'
_cod_original_formula_sum 'C39 H71 Al Fe N4 O0.50 P3'
_cod_database_code 7130636
_shelx_shelxl_version_number 2018/3
_shelx_space_group_comment
; 
The symmetry employed for this shelxl refinement is uniquely defined 
by the following loop, which should always be used as a source of 
symmetry information in preference to the above space-group names. 
They are only intended as comments. 
;

loop_
_space_group_symop_operation_xyz
'x, y, z'
'-x, y+1/2, -z+1/2'
'-x, -y, -z'
'x, -y-1/2, z-1/2'

loop_
_atom_site_label
_atom_site_type_symbol
_atom_site_fract_x
_atom_site_fract_y
_atom_site_fract_z
_atom_site_U_iso_or_equiv
_atom_site_adp_type
_atom_site_occupancy
_atom_site_site_symmetry_order
_atom_site_calc_flag
_atom_site_refinement_flags_posn
_atom_site_refinement_flags_adp
_atom_site_refinement_flags_occupancy
_atom_site_disorder_assembly
_atom_site_disorder_group
Fe1 Fe 0.18193(3) 0.52071(6) 0.40448(4) 0.02059(17) Uani 1 1 d . . . . .
Al1 Al 0.26975(5) 0.39952(10) 0.44632(7) 0.0194(3) Uani 1 1 d . . . . .
H1A H 0.200(2) 0.424(5) 0.356(3) 0.029(13) Uiso 1 1 d . . . . .
H1B H 0.198(2) 0.435(4) 0.475(3) 0.021(12) Uiso 1 1 d . . . . .
H1C H 0.248(2) 0.544(4) 0.421(2) 0.012(10) Uiso 1 1 d . . . . .
N1 N 0.34204(16) 0.4362(3) 0.52118(19) 0.0214(7) Uani 1 1 d . . . . .
C1 C 0.39423(19) 0.3542(4) 0.5280(2) 0.0237(9) Uani 1 1 d . . . . .
C2 C 0.3728(2) 0.2300(4) 0.5325(3) 0.0265(9) Uani 1 1 d . . . . .
H2A H 0.404892 0.177272 0.554959 0.032 Uiso 1 1 calc R U . . .
C3 C 0.3157(2) 0.1825(4) 0.5098(3) 0.0256(9) Uani 1 1 d . . . . .
N3 N 0.26254(17) 0.2417(3) 0.4732(2) 0.0241(7) Uani 1 1 d . . . . .
C4 C 0.4483(2) 0.3746(4) 0.6009(3) 0.0283(9) Uani 1 1 d . . . . .
H4A H 0.465128 0.452112 0.598227 0.042 Uiso 1 1 calc R U . . .
H4B H 0.480905 0.317452 0.601394 0.042 Uiso 1 1 calc R U . . .
H4C H 0.433210 0.367067 0.649349 0.042 Uiso 1 1 calc R U . . .
C5 C 0.3099(2) 0.0550(4) 0.5250(3) 0.0383(11) Uani 1 1 d . . . . .
H5A H 0.281504 0.043566 0.559831 0.057 Uiso 1 1 calc R U . . .
H5B H 0.350751 0.023646 0.550356 0.057 Uiso 1 1 calc R U . . .
H5C H 0.293628 0.015272 0.474530 0.057 Uiso 1 1 calc R U . . .
C6 C 0.35495(18) 0.5386(4) 0.5677(2) 0.0218(8) Uani 1 1 d . . . . .
C7 C 0.3463(2) 0.5406(4) 0.6457(3) 0.0258(9) Uani 1 1 d . . . . .
C8 C 0.3603(2) 0.6395(4) 0.6923(3) 0.0313(10) Uani 1 1 d . . . . .
H8A H 0.354811 0.638497 0.744927 0.038 Uiso 1 1 calc R U . . .
C9 C 0.3818(2) 0.7390(4) 0.6639(3) 0.0307(10) Uani 1 1 d . . . . .
C10 C 0.3894(2) 0.7379(4) 0.5871(3) 0.0305(10) Uani 1 1 d . . . . .
H10A H 0.404063 0.805442 0.566651 0.037 Uiso 1 1 calc R U . . .
C11 C 0.3762(2) 0.6405(4) 0.5386(3) 0.0254(9) Uani 1 1 d . . . . .
C12 C 0.3231(3) 0.4347(4) 0.6805(3) 0.0350(11) Uani 1 1 d . . . . .
H12A H 0.355991 0.404605 0.723691 0.053 Uiso 1 1 calc R U . . .
H12B H 0.311187 0.375850 0.639238 0.053 Uiso 1 1 calc R U . . .
H12C H 0.286975 0.455214 0.701042 0.053 Uiso 1 1 calc R U . . .
C13 C 0.3973(3) 0.8451(5) 0.7156(4) 0.0451(13) Uani 1 1 d . . . . .
H13A H 0.364774 0.903085 0.698700 0.068 Uiso 1 1 calc R U . . .
H13B H 0.437158 0.876623 0.710490 0.068 Uiso 1 1 calc R U . . .
H13C H 0.400022 0.824286 0.771014 0.068 Uiso 1 1 calc R U . . .
C14 C 0.3854(2) 0.6497(4) 0.4555(3) 0.0339(10) Uani 1 1 d . . . . .
H14A H 0.374051 0.727373 0.434924 0.051 Uiso 1 1 calc R U . . .
H14B H 0.359047 0.593051 0.421449 0.051 Uiso 1 1 calc R U . . .
H14C H 0.428932 0.634835 0.456032 0.051 Uiso 1 1 calc R U . . .
C15 C 0.2059(2) 0.1778(4) 0.4568(3) 0.0239(9) Uani 1 1 d . . . . .
C16 C 0.1860(2) 0.1163(4) 0.3856(3) 0.0294(10) Uani 1 1 d . . . . .
C17 C 0.1299(2) 0.0570(4) 0.3705(3) 0.0303(10) Uani 1 1 d . . . . .
H17A H 0.116919 0.016116 0.322069 0.036 Uiso 1 1 calc R U . . .
C18 C 0.0924(2) 0.0558(4) 0.4237(3) 0.0313(10) Uani 1 1 d . . . . .
C19 C 0.1134(2) 0.1121(4) 0.4959(3) 0.0304(10) Uani 1 1 d . . . . .
H19A H 0.089279 0.108917 0.534415 0.036 Uiso 1 1 calc R U . . .
C20 C 0.1696(2) 0.1736(4) 0.5127(3) 0.0270(9) Uani 1 1 d . . . . .
C21 C 0.2243(3) 0.1134(5) 0.3245(3) 0.0441(13) Uani 1 1 d . . . . .
H21A H 0.215780 0.041982 0.293800 0.066 Uiso 1 1 calc R U . . .
H21B H 0.268408 0.116782 0.351180 0.066 Uiso 1 1 calc R U . . .
H21C H 0.213556 0.179607 0.288905 0.066 Uiso 1 1 calc R U . . .
C22 C 0.0295(2) -0.0005(5) 0.4041(3) 0.0419(12) Uani 1 1 d . . . . .
H22A H -0.002735 0.058915 0.395419 0.063 Uiso 1 1 calc R U . . .
H22B H 0.025310 -0.050176 0.448167 0.063 Uiso 1 1 calc R U . . .
H22C H 0.025057 -0.046960 0.355928 0.063 Uiso 1 1 calc R U . . .
C23 C 0.1901(2) 0.2353(5) 0.5910(3) 0.0358(11) Uani 1 1 d . . . . .
H23A H 0.189240 0.318637 0.581837 0.054 Uiso 1 1 calc R U . . .
H23B H 0.232403 0.211491 0.616961 0.054 Uiso 1 1 calc R U . . .
H23C H 0.162052 0.215865 0.624946 0.054 Uiso 1 1 calc R U . . .
C24 C 0.4243(2) 0.3644(4) 0.4555(2) 0.0265(9) Uani 1 1 d . . . . .
H24A H 0.447945 0.437378 0.459963 0.032 Uiso 1 1 calc R U . . .
H24B H 0.454199 0.300387 0.457788 0.032 Uiso 1 1 calc R U . . .
C25 C 0.3788(2) 0.3615(4) 0.3763(2) 0.0233(8) Uani 1 1 d . . . . .
N26 N 0.31816(17) 0.3740(3) 0.3624(2) 0.0230(7) Uani 1 1 d . . . . .
C27 C 0.2956(2) 0.3682(4) 0.2809(2) 0.0260(9) Uani 1 1 d . . . . .
H27A H 0.253213 0.373715 0.253634 0.031 Uiso 1 1 calc R U . . .
C28 C 0.3438(2) 0.3535(4) 0.2466(3) 0.0282(9) Uani 1 1 d . . . . .
H28A H 0.341700 0.347096 0.191437 0.034 Uiso 1 1 calc R U . . .
N29 N 0.39639(18) 0.3496(3) 0.3068(2) 0.0275(8) Uani 1 1 d . . . . .
C30 C 0.4593(2) 0.3373(5) 0.2972(3) 0.0397(12) Uani 1 1 d . . . . .
H30A H 0.478116 0.413642 0.297233 0.059 Uiso 1 1 calc R U . . .
H30B H 0.458505 0.298512 0.246867 0.059 Uiso 1 1 calc R U . . .
H30C H 0.483643 0.291501 0.341065 0.059 Uiso 1 1 calc R U . . .
P31 P 0.17584(5) 0.62622(11) 0.29946(7) 0.0288(3) Uani 1 1 d . . . . .
C32 C 0.2489(3) 0.6845(6) 0.2861(4) 0.0483(14) Uani 1 1 d . . . . .
H32A H 0.265660 0.739034 0.328882 0.072 Uiso 1 1 calc R U . . .
H32B H 0.241825 0.724273 0.234945 0.072 Uiso 1 1 calc R U . . .
H32C H 0.278534 0.621571 0.287265 0.072 Uiso 1 1 calc R U . . .
C33 C 0.1291(3) 0.7581(5) 0.2838(4) 0.0469(13) Uani 1 1 d . . . . .
H33A H 0.085703 0.739003 0.281399 0.070 Uiso 1 1 calc R U . . .
H33B H 0.132272 0.794292 0.233931 0.070 Uiso 1 1 calc R U . . .
H33C H 0.144446 0.811502 0.327813 0.070 Uiso 1 1 calc R U . . .
C34 C 0.1475(3) 0.5597(5) 0.2017(3) 0.0431(13) Uani 1 1 d . . . . .
H34A H 0.174170 0.494445 0.196190 0.065 Uiso 1 1 calc R U . . .
H34B H 0.148357 0.616649 0.160296 0.065 Uiso 1 1 calc R U . . .
H34C H 0.104926 0.532617 0.196478 0.065 Uiso 1 1 calc R U . . .
P35 P 0.17010(6) 0.65378(10) 0.48817(7) 0.0294(3) Uani 1 1 d . . . . .
C36 C 0.2222(3) 0.7776(5) 0.5017(4) 0.0493(14) Uani 1 1 d . . . . .
H36A H 0.215782 0.820736 0.451891 0.074 Uiso 1 1 calc R U . . .
H36B H 0.265276 0.750901 0.517199 0.074 Uiso 1 1 calc R U . . .
H36C H 0.213549 0.827645 0.543248 0.074 Uiso 1 1 calc R U . . .
C37 C 0.0967(2) 0.7314(5) 0.4798(3) 0.0391(11) Uani 1 1 d . . . . .
H37A H 0.101272 0.786814 0.523313 0.059 Uiso 1 1 calc R U . . .
H37B H 0.063811 0.676350 0.482435 0.059 Uiso 1 1 calc R U . . .
H37C H 0.085980 0.772387 0.429006 0.059 Uiso 1 1 calc R U . . .
C38 C 0.1819(3) 0.6055(6) 0.5913(3) 0.0505(15) Uani 1 1 d . . . . .
H38A H 0.171050 0.667895 0.623565 0.076 Uiso 1 1 calc R U . . .
H38B H 0.225528 0.584278 0.611871 0.076 Uiso 1 1 calc R U . . .
H38C H 0.155567 0.538483 0.593658 0.076 Uiso 1 1 calc R U . . .
P39 P 0.08695(5) 0.45584(10) 0.37466(7) 0.0294(3) Uani 1 1 d . . . . .
C40 C 0.0205(2) 0.5457(5) 0.3257(4) 0.0426(12) Uani 1 1 d . . . . .
H40A H 0.018518 0.614151 0.358041 0.064 Uiso 1 1 calc R U . . .
H40B H -0.017943 0.501352 0.319549 0.064 Uiso 1 1 calc R U . . .
H40C H 0.025474 0.569458 0.273363 0.064 Uiso 1 1 calc R U . . .
C41 C 0.0554(2) 0.4016(5) 0.4559(4) 0.0465(14) Uani 1 1 d . . . . .
H41A H 0.081615 0.338868 0.482897 0.070 Uiso 1 1 calc R U . . .
H41B H 0.013214 0.372867 0.434639 0.070 Uiso 1 1 calc R U . . .
H41C H 0.054442 0.463984 0.493578 0.070 Uiso 1 1 calc R U . . .
C42 C 0.0716(2) 0.3327(5) 0.3075(4) 0.0462(13) Uani 1 1 d . . . . .
H42A H 0.080213 0.353952 0.256489 0.069 Uiso 1 1 calc R U . . .
H42B H 0.028061 0.309824 0.299323 0.069 Uiso 1 1 calc R U . . .
H42C H 0.098360 0.268256 0.330560 0.069 Uiso 1 1 calc R U . . .
O50 O 0.5273(13) 0.038(3) 0.4996(14) 0.080(7) Uiso 0.301(13) 1 d D U P A -1
C51 C 0.5607(13) 0.008(3) 0.5769(14) 0.068(7) Uiso 0.301(13) 1 d D U P A -1
H51A H 0.597281 0.058890 0.592356 0.082 Uiso 0.301(13) 1 calc R U P A -1
H51B H 0.576111 -0.072075 0.575730 0.082 Uiso 0.301(13) 1 calc R U P A -1
C52 C 0.5244(12) 0.015(3) 0.6385(14) 0.062(7) Uiso 0.301(13) 1 d D U P A -1
H52A H 0.550725 -0.006944 0.689975 0.094 Uiso 0.301(13) 1 calc R U P A -1
H52B H 0.509890 0.094566 0.641374 0.094 Uiso 0.301(13) 1 calc R U P A -1
H52C H 0.488683 -0.036626 0.624719 0.094 Uiso 0.301(13) 1 calc R U P A -1
C53 C 0.4760(19) -0.026(4) 0.471(2) 0.081(9) Uiso 0.301(13) 1 d D U P A -1
H53A H 0.441336 0.006951 0.491042 0.097 Uiso 0.301(13) 1 calc R U P A -1
H53B H 0.483560 -0.104814 0.492446 0.097 Uiso 0.301(13) 1 calc R U P A -1
C54 C 0.457(2) -0.032(4) 0.384(2) 0.108(12) Uiso 0.301(13) 1 d D U P A -1
H54A H 0.419444 -0.079851 0.368020 0.162 Uiso 0.301(13) 1 calc R U P A -1
H54B H 0.447942 0.045474 0.361813 0.162 Uiso 0.301(13) 1 calc R U P A -1
H54C H 0.490244 -0.066496 0.363219 0.162 Uiso 0.301(13) 1 calc R U P A -1
O50' O 0.508(2) 0.059(3) 0.499(2) 0.087(11) Uiso 0.199(13) 1 d D U P A -2
C51' C 0.5078(19) -0.014(6) 0.564(3) 0.097(14) Uiso 0.199(13) 1 d D U P A -2
H51C H 0.491032 -0.090091 0.544880 0.117 Uiso 0.199(13) 1 calc R U P A -2
H51D H 0.480477 0.019776 0.596088 0.117 Uiso 0.199(13) 1 calc R U P A -2
C52' C 0.5706(17) -0.027(4) 0.614(2) 0.060(9) Uiso 0.199(13) 1 d D U P A -2
H52D H 0.569656 -0.077022 0.658754 0.090 Uiso 0.199(13) 1 calc R U P A -2
H52E H 0.597370 -0.060598 0.582307 0.090 Uiso 0.199(13) 1 calc R U P A -2
H52F H 0.586835 0.049064 0.633419 0.090 Uiso 0.199(13) 1 calc R U P A -2
C53' C 0.475(4) -0.018(4) 0.441(3) 0.095(14) Uiso 0.199(13) 1 d D U P A -2
H53C H 0.440203 -0.053360 0.459452 0.114 Uiso 0.199(13) 1 calc R U P A -2
H53D H 0.502352 -0.080060 0.430387 0.114 Uiso 0.199(13) 1 calc R U P A -2
C54' C 0.451(3) 0.048(5) 0.369(3) 0.088(14) Uiso 0.199(13) 1 d D U P A -2
H54D H 0.427255 -0.003044 0.327456 0.131 Uiso 0.199(13) 1 calc R U P A -2
H54E H 0.423352 0.109112 0.379645 0.131 Uiso 0.199(13) 1 calc R U P A -2
H54F H 0.485258 0.082515 0.350693 0.131 Uiso 0.199(13) 1 calc R U P A -2

loop_
_atom_site_aniso_label
_atom_site_aniso_U_11
_atom_site_aniso_U_22
_atom_site_aniso_U_33
_atom_site_aniso_U_23
_atom_site_aniso_U_13
_atom_site_aniso_U_12
Fe1 0.0225(3) 0.0212(3) 0.0198(3) 0.0006(3) 0.0084(2) 0.0009(3)
Al1 0.0219(6) 0.0200(6) 0.0178(5) 0.0004(5) 0.0076(4) 0.0006(5)
N1 0.0258(17) 0.0214(17) 0.0183(15) -0.0004(13) 0.0078(14) 0.0026(14)
C1 0.0231(19) 0.027(2) 0.0208(19) 0.0017(17) 0.0048(16) 0.0014(17)
C2 0.025(2) 0.026(2) 0.029(2) 0.0033(18) 0.0052(17) 0.0031(17)
C3 0.029(2) 0.023(2) 0.025(2) 0.0008(17) 0.0079(17) 0.0026(17)
N3 0.0245(17) 0.0206(17) 0.0283(18) 0.0023(14) 0.0083(14) -0.0008(14)
C4 0.027(2) 0.034(2) 0.023(2) -0.0015(18) 0.0031(17) 0.0002(19)
C5 0.036(3) 0.025(2) 0.052(3) 0.004(2) 0.008(2) -0.001(2)
C6 0.0219(19) 0.024(2) 0.0192(18) -0.0030(17) 0.0046(15) -0.0016(16)
C7 0.028(2) 0.026(2) 0.0237(19) -0.0008(18) 0.0071(17) -0.0008(18)
C8 0.037(2) 0.032(2) 0.025(2) -0.0078(19) 0.0080(19) 0.002(2)
C9 0.030(2) 0.026(2) 0.034(2) -0.0092(19) 0.0041(19) 0.0016(18)
C10 0.030(2) 0.026(2) 0.036(2) -0.0001(19) 0.0066(19) -0.0039(18)
C11 0.025(2) 0.025(2) 0.028(2) 0.0010(18) 0.0096(17) -0.0017(17)
C12 0.049(3) 0.036(3) 0.023(2) 0.0021(19) 0.014(2) -0.004(2)
C13 0.049(3) 0.036(3) 0.052(3) -0.020(3) 0.016(3) -0.004(2)
C14 0.038(3) 0.035(3) 0.030(2) 0.005(2) 0.012(2) -0.007(2)
C15 0.027(2) 0.020(2) 0.024(2) 0.0013(16) 0.0056(17) -0.0056(17)
C16 0.040(2) 0.021(2) 0.028(2) -0.0017(17) 0.0099(19) -0.0009(19)
C17 0.033(2) 0.025(2) 0.031(2) -0.0020(19) 0.0035(19) -0.0066(18)
C18 0.031(2) 0.026(2) 0.036(2) 0.0040(19) 0.0056(19) -0.0018(19)
C19 0.030(2) 0.031(2) 0.031(2) 0.0053(19) 0.0087(19) -0.0060(19)
C20 0.030(2) 0.026(2) 0.025(2) 0.0025(17) 0.0060(17) -0.0038(18)
C21 0.058(3) 0.043(3) 0.039(3) -0.013(2) 0.027(3) -0.010(3)
C22 0.033(2) 0.038(3) 0.052(3) 0.000(2) 0.004(2) -0.011(2)
C23 0.042(3) 0.046(3) 0.022(2) -0.001(2) 0.012(2) -0.010(2)
C24 0.024(2) 0.032(2) 0.025(2) -0.0003(18) 0.0100(17) 0.0026(18)
C25 0.028(2) 0.023(2) 0.0226(19) -0.0004(17) 0.0123(17) 0.0007(17)
N26 0.0267(17) 0.0261(18) 0.0181(16) 0.0000(14) 0.0091(14) 0.0012(15)
C27 0.033(2) 0.028(2) 0.0187(19) 0.0006(17) 0.0097(17) 0.0029(18)
C28 0.037(2) 0.029(2) 0.0199(19) -0.0008(18) 0.0097(18) 0.0010(19)
N29 0.0284(19) 0.032(2) 0.0255(18) -0.0026(16) 0.0140(15) 0.0011(16)
C30 0.030(2) 0.059(3) 0.036(3) -0.008(2) 0.019(2) -0.001(2)
P31 0.0307(6) 0.0317(6) 0.0255(5) 0.0077(5) 0.0096(4) 0.0045(5)
C32 0.043(3) 0.057(4) 0.047(3) 0.023(3) 0.015(3) -0.001(3)
C33 0.056(3) 0.042(3) 0.048(3) 0.013(3) 0.021(3) 0.011(3)
C34 0.042(3) 0.058(3) 0.028(2) 0.005(2) 0.006(2) 0.010(3)
P35 0.0314(6) 0.0280(6) 0.0301(6) -0.0067(5) 0.0100(5) 0.0022(5)
C36 0.045(3) 0.040(3) 0.063(4) -0.019(3) 0.012(3) -0.001(3)
C37 0.041(3) 0.037(3) 0.042(3) -0.007(2) 0.015(2) 0.009(2)
C38 0.067(4) 0.055(4) 0.030(3) -0.006(3) 0.012(3) 0.017(3)
P39 0.0232(5) 0.0282(6) 0.0375(6) -0.0005(5) 0.0089(5) 0.0009(4)
C40 0.032(2) 0.039(3) 0.055(3) -0.007(3) 0.007(2) 0.002(2)
C41 0.030(2) 0.051(3) 0.065(4) 0.015(3) 0.023(3) 0.001(2)
C42 0.032(3) 0.038(3) 0.065(4) -0.010(3) 0.004(2) 0.000(2)

loop_
_atom_type_symbol
_atom_type_description
_atom_type_scat_dispersion_real
_atom_type_scat_dispersion_imag
_atom_type_scat_source
C C 0.0181 0.0091 'International Tables Vol C Tables 4.2.6.8 and 6.1.1.4'
H H 0.0000 0.0000 'International Tables Vol C Tables 4.2.6.8 and 6.1.1.4'
Al Al 0.2130 0.2455 'International Tables Vol C Tables 4.2.6.8 and 6.1.1.4'
Fe Fe -1.1336 3.1974 'International Tables Vol C Tables 4.2.6.8 and 6.1.1.4'
N N 0.0311 0.0180 'International Tables Vol C Tables 4.2.6.8 and 6.1.1.4'
O O 0.0492 0.0322 'International Tables Vol C Tables 4.2.6.8 and 6.1.1.4'
P P 0.2955 0.4335 'International Tables Vol C Tables 4.2.6.8 and 6.1.1.4'

loop_
_geom_angle_atom_site_label_1
_geom_angle_atom_site_label_2
_geom_angle_atom_site_label_3
_geom_angle
_geom_angle_site_symmetry_1
_geom_angle_site_symmetry_3
_geom_angle_publ_flag
P31 Fe1 P35 99.57(5) . . ?
P31 Fe1 P39 97.48(5) . . ?
P35 Fe1 P39 98.12(5) . . ?
P31 Fe1 Al1 118.33(5) . . ?
P35 Fe1 Al1 115.83(5) . . ?
P39 Fe1 Al1 123.03(5) . . ?
N1 Al1 N3 99.07(17) . . ?
N1 Al1 N26 91.14(15) . . ?
N3 Al1 N26 97.15(16) . . ?
N1 Al1 Fe1 126.03(12) . . ?
N3 Al1 Fe1 122.28(12) . . ?
N26 Al1 Fe1 113.77(11) . . ?
C6 N1 C1 116.2(3) . . ?
C6 N1 Al1 127.7(3) . . ?
C1 N1 Al1 115.9(3) . . ?
N1 C1 C2 111.4(3) . . ?
N1 C1 C4 114.1(4) . . ?
C2 C1 C4 107.1(4) . . ?
N1 C1 C24 111.2(3) . . ?
C2 C1 C24 108.1(4) . . ?
C4 C1 C24 104.6(3) . . ?
C3 C2 C1 130.7(4) . . ?
C2 C3 N3 124.8(4) . . ?
C2 C3 C5 117.4(4) . . ?
N3 C3 C5 117.8(4) . . ?
C3 N3 C15 116.6(4) . . ?
C3 N3 Al1 118.5(3) . . ?
C15 N3 Al1 124.8(3) . . ?
C11 C6 C7 117.6(4) . . ?
C11 C6 N1 122.3(4) . . ?
C7 C6 N1 120.1(4) . . ?
C8 C7 C6 120.4(4) . . ?
C8 C7 C12 119.1(4) . . ?
C6 C7 C12 120.4(4) . . ?
C9 C8 C7 121.9(4) . . ?
C10 C9 C8 117.8(4) . . ?
C10 C9 C13 121.1(5) . . ?
C8 C9 C13 121.1(5) . . ?
C9 C10 C11 122.2(4) . . ?
C10 C11 C6 120.1(4) . . ?
C10 C11 C14 117.6(4) . . ?
C6 C11 C14 122.3(4) . . ?
C20 C15 C16 118.6(4) . . ?
C20 C15 N3 120.1(4) . . ?
C16 C15 N3 121.2(4) . . ?
C17 C16 C15 119.8(4) . . ?
C17 C16 C21 119.0(4) . . ?
C15 C16 C21 121.2(4) . . ?
C18 C17 C16 122.2(4) . . ?
C17 C18 C19 118.1(4) . . ?
C17 C18 C22 121.7(5) . . ?
C19 C18 C22 120.1(4) . . ?
C18 C19 C20 121.1(4) . . ?
C15 C20 C19 120.0(4) . . ?
C15 C20 C23 120.5(4) . . ?
C19 C20 C23 119.5(4) . . ?
C25 C24 C1 114.3(4) . . ?
N26 C25 N29 110.1(4) . . ?
N26 C25 C24 127.1(4) . . ?
N29 C25 C24 122.8(4) . . ?
C25 N26 C27 106.8(3) . . ?
C25 N26 Al1 125.2(3) . . ?
C27 N26 Al1 128.0(3) . . ?
C28 C27 N26 108.8(4) . . ?
C27 C28 N29 106.7(4) . . ?
C25 N29 C28 107.6(4) . . ?
C25 N29 C30 126.7(4) . . ?
C28 N29 C30 125.7(4) . . ?
C32 P31 C33 99.2(3) . . ?
C32 P31 C34 99.2(3) . . ?
C33 P31 C34 99.0(3) . . ?
C32 P31 Fe1 115.79(19) . . ?
C33 P31 Fe1 121.06(19) . . ?
C34 P31 Fe1 118.6(2) . . ?
C36 P35 C38 100.1(3) . . ?
C36 P35 C37 98.4(3) . . ?
C38 P35 C37 98.5(3) . . ?
C36 P35 Fe1 118.2(2) . . ?
C38 P35 Fe1 115.0(2) . . ?
C37 P35 Fe1 122.62(18) . . ?
C42 P39 C41 100.1(3) . . ?
C42 P39 C40 98.1(3) . . ?
C41 P39 C40 98.1(3) . . ?
C42 P39 Fe1 116.47(18) . . ?
C41 P39 Fe1 117.4(2) . . ?
C40 P39 Fe1 122.49(19) . . ?
C53 O50 C51 115(3) . . ?
O50 C51 C52 115(2) . . ?
O50 C53 C54 115(3) . . ?
C51' O50' C53' 95(3) . . ?
O50' C51' C52' 110(3) . . ?
O50' C53' C54' 108(3) . . ?

loop_
_geom_bond_atom_site_label_1
_geom_bond_atom_site_label_2
_geom_bond_distance
_geom_bond_site_symmetry_2
_geom_bond_publ_flag
Fe1 P31 2.1740(13) . ?
Fe1 P35 2.1788(13) . ?
Fe1 P39 2.1822(13) . ?
Fe1 Al1 2.3744(13) . ?
Al1 N1 1.860(4) . ?
Al1 N3 1.907(4) . ?
Al1 N26 2.026(3) . ?
N1 C6 1.427(5) . ?
N1 C1 1.482(5) . ?
C1 C2 1.527(6) . ?
C1 C4 1.543(6) . ?
C1 C24 1.563(6) . ?
C2 C3 1.352(6) . ?
C3 N3 1.383(6) . ?
C3 C5 1.515(6) . ?
N3 C15 1.428(5) . ?
C6 C11 1.411(6) . ?
C6 C7 1.412(6) . ?
C7 C8 1.397(6) . ?
C7 C12 1.512(6) . ?
C8 C9 1.384(7) . ?
C9 C10 1.382(7) . ?
C9 C13 1.515(7) . ?
C10 C11 1.399(6) . ?
C11 C14 1.507(6) . ?
C15 C20 1.402(7) . ?
C15 C16 1.406(6) . ?
C16 C17 1.393(7) . ?
C16 C21 1.506(7) . ?
C17 C18 1.380(7) . ?
C18 C19 1.393(7) . ?
C18 C22 1.506(7) . ?
C19 C20 1.408(6) . ?
C20 C23 1.507(6) . ?
C24 C25 1.502(6) . ?
C25 N26 1.317(6) . ?
C25 N29 1.359(6) . ?
N26 C27 1.386(5) . ?
C27 C28 1.353(7) . ?
C28 N29 1.371(6) . ?
N29 C30 1.451(6) . ?
P31 C32 1.822(6) . ?
P31 C33 1.833(6) . ?
P31 C34 1.835(5) . ?
P35 C36 1.825(6) . ?
P35 C38 1.835(6) . ?
P35 C37 1.836(5) . ?
P39 C42 1.826(6) . ?
P39 C41 1.827(5) . ?
P39 C40 1.843(5) . ?
O50 C53 1.35(2) . ?
O50 C51 1.42(2) . ?
C51 C52 1.48(2) . ?
C53 C54 1.48(3) . ?
O50' C51' 1.42(3) . ?
O50' C53' 1.42(3) . ?
C51' C52' 1.46(3) . ?
C53' C54' 1.46(3) . ?
